data_7227738
loop_
_publ_author_name
'Jiang, Lin'
'Liu, Bin'
'Zhao, Hao-Wen'
'Tian, Jin-Lei'
'Liu, Xin'
'Yan, Shi-Ping'

_publ_section_title
;
 Compartmental ligand approach for constructing 3d--4f heterometallic
 [CuII5LnIII2] clusters: synthesis and magnetostructural properties
;
_journal_issue 13
_journal_name_full CrystEngComm
_journal_page_first 1816
_journal_paper_doi 10.1039/C6CE02519F
_journal_volume 19
_journal_year 2017
_chemical_formula_moiety 'C46 H62 Cu5 Gd2 N4 O22, 2(N O3), 4(C2 H6 O), 2(C2 H5 O)'
_chemical_formula_sum 'C58 H96 Cu5 Gd2 N6 O34'
_chemical_formula_weight 2053.61
_chemical_name_systematic
;
 ? 
;
_space_group_crystal_system monoclinic
_space_group_IT_number 14
_space_group_name_Hall '-P 2ybc'
_space_group_name_H-M_alt 'P 1 21/c 1'
_symmetry_space_group_name_Hall '-P 2ybc'
_symmetry_space_group_name_H-M 'P 1 21/c 1'
_atom_sites_solution_hydrogens geom
_atom_sites_solution_primary direct
_atom_sites_solution_secondary difmap
_audit_creation_date 2016-06-17
_audit_creation_method
;
Olex2 1.2
(compiled 2016.02.19 svn.r3266 for OlexSys, GUI svn.r5155)
;
_audit_update_record
;
2017-02-14 deposited with the CCDC.
2017-02-24 downloaded from the CCDC.
;
_cell_angle_alpha 90.00
_cell_angle_beta 105.84(3)
_cell_angle_gamma 90.00
_cell_formula_units_Z 2
_cell_length_a 12.813(3)
_cell_length_b 16.135(3)
_cell_length_c 19.072(4)
_cell_measurement_reflns_used 7566
_cell_measurement_temperature 293(2)
_cell_measurement_theta_max 28.7560
_cell_measurement_theta_min 3.3810
_cell_volume 3793.2(15)
_computing_molecular_graphics 'Olex2 (Dolomanov et al., 2009)'
_computing_publication_material 'Olex2 (Dolomanov et al., 2009)'
_computing_structure_refinement 'XL (Sheldrick, 2008)'
_computing_structure_solution 'ShelXT (Sheldrick, 2015)'
_diffrn_ambient_temperature 293(2)
_diffrn_measured_fraction_theta_full 0.998
_diffrn_measured_fraction_theta_max 0.842
_diffrn_measurement_device_type 'Bruker P4'
_diffrn_measurement_method '\w scans'
_diffrn_radiation_monochromator graphite
_diffrn_radiation_type MoK\a
_diffrn_radiation_wavelength 0.71073
_diffrn_reflns_av_R_equivalents 0.0332
_diffrn_reflns_av_unetI/netI 0.0594
_diffrn_reflns_limit_h_max 17
_diffrn_reflns_limit_h_min -15
_diffrn_reflns_limit_k_max 21
_diffrn_reflns_limit_k_min -21
_diffrn_reflns_limit_l_max 13
_diffrn_reflns_limit_l_min -24
_diffrn_reflns_number 16876
_diffrn_reflns_theta_full 26.00
_diffrn_reflns_theta_max 29.16
_diffrn_reflns_theta_min 3.02
_diffrn_source 'fine-focus sealed tube'
_exptl_absorpt_coefficient_mu 3.187
_exptl_absorpt_correction_type none
_exptl_crystal_colour 'clear green'
_exptl_crystal_colour_lustre clear
_exptl_crystal_colour_primary green
_exptl_crystal_density_diffrn 1.798
_exptl_crystal_density_method 'not measured'
_exptl_crystal_description cube
_exptl_crystal_F_000 2062
_exptl_crystal_size_max 0.2
_exptl_crystal_size_mid 0.2
_exptl_crystal_size_min 0.2
_refine_diff_density_max 1.471
_refine_diff_density_min -1.449
_refine_diff_density_rms 0.137
_refine_ls_extinction_method none
_refine_ls_goodness_of_fit_ref 1.041
_refine_ls_hydrogen_treatment mixed
_refine_ls_matrix_type full
_refine_ls_number_parameters 492
_refine_ls_number_reflns 8626
_refine_ls_number_restraints 3
_refine_ls_restrained_S_all 1.046
_refine_ls_R_factor_all 0.0563
_refine_ls_R_factor_gt 0.0416
_refine_ls_shift/su_max 0.004
_refine_ls_shift/su_mean 0.000
_refine_ls_structure_factor_coef Fsqd
_refine_ls_weighting_details 'calc w=1/[\s^2^(Fo^2^)+(0.0358P)^2^+4.8365P] where P=(Fo^2^+2Fc^2^)/3'
_refine_ls_weighting_scheme calc
_refine_ls_wR_factor_gt 0.0903
_refine_ls_wR_factor_ref 0.1001
_reflns_number_gt 6761
_reflns_number_total 8626
_reflns_threshold_expression >2sigma(I)
_cod_data_source_file c6ce02519f2.cif
_cod_data_source_block jlgd
_cod_depositor_comments 'Adding full bibliography for 7227732--7227739.cif.'
_cod_original_cell_volume 3793.0(13)
_cod_database_code 7227738
_olex2_refinement_description
;
1. Fixed Uiso
 At 1.2 times of:
  All C(H) groups, All C(H,H) groups, All N(H) groups
 At 1.5 times of:
  All C(H,H,H) groups, All O(H) groups
2. Restrained distances
 C27-O16
 2.35 with sigma of 0.01
 O16-C26
 1.3 with sigma of 0.01
 C27-C26
 1.52 with sigma of 0.01
3.a Riding coordinates:
 O16(H16A)
3.b Ternary CH refined with riding coordinates:
 C10(H10), N1(H1), N2(H2)
3.c Secondary CH2 refined with riding coordinates:
 C12(H12A,H12B), C8(H8A,H8B), C11(H11A,H11B), C9(H9A,H9B), C28(H28A,H28B),
 C26(H26A,H26B)
3.d Aromatic/amide H refined with riding coordinates:
 C15(H15), C14(H14), C5(H5), C6(H6A), C16(H16), C4(H4), C24(H24)
3.e Idealised Me refined as rotating group:
 C1(H1A,H1B,H1C), C21(H21A,H21B,H21C), C19(H19A,H19B,H19C), C23(H23A,H23B,
 H23C), C29(H29A,H29B,H29C), C25(H25A,H25B,H25C), C27(H27A,H27B,H27C)
3.f Idealised tetrahedral OH refined as rotating group:
 O17(H17), O15(H15A)
;
_olex2_submission_special_instructions 'No special instructions were received'

loop_
_space_group_symop_id
_space_group_symop_operation_xyz
1 'x, y, z'
2 '-x, y+1/2, -z+1/2'
3 '-x, -y, -z'
4 'x, -y-1/2, z-1/2'

loop_
_atom_site_label
_atom_site_type_symbol
_atom_site_fract_x
_atom_site_fract_y
_atom_site_fract_z
_atom_site_U_iso_or_equiv
_atom_site_adp_type
_atom_site_occupancy
_atom_site_calc_flag
_atom_site_site_symmetry_order
_atom_site_refinement_flags_posn
_atom_site_refinement_flags_adp
_atom_site_refinement_flags_occupancy
Gd1 Gd 0.753066(16) 0.999588(13) 0.878429(11) 0.01541(7) Uani 1 d 1 . . .
Cu2 Cu 0.85679(4) 0.83769(3) 0.98482(3) 0.01783(13) Uani 1 d 1 . . .
Cu3 Cu 1.0000 1.0000 1.0000 0.01534(16) Uani 1 d 2 S T P
Cu1 Cu 0.92645(4) 1.15017(3) 0.86821(3) 0.02085(14) Uani 1 d 1 . . .
C1 C 0.4732(4) 1.0407(3) 0.7957(3) 0.0332(12) Uani 1 d 1 . . .
H1A H 0.4739 0.9853 0.8140 0.050 Uiso 1 calc 1 GR . .
H1B H 0.4323 1.0421 0.7454 0.050 Uiso 1 calc 1 GR . .
H1C H 0.4403 1.0772 0.8233 0.050 Uiso 1 calc 1 GR . .
O7 O 0.8578(2) 0.9586(2) 0.99522(18) 0.0163(7) Uani 1 d 1 . . .
O6 O 0.9427(3) 1.0306(2) 0.89677(17) 0.0182(7) Uani 1 d 1 . . .
O3 O 0.9241(2) 0.81760(18) 1.08730(16) 0.0192(7) Uani 1 d 1 . . .
O2 O 0.7828(2) 1.11114(19) 0.80590(16) 0.0198(7) Uani 1 d 1 . . .
O1 O 0.5835(2) 1.06743(19) 0.80234(16) 0.0216(7) Uani 1 d 1 . . .
O4 O 0.8261(2) 0.86486(18) 0.88124(16) 0.0194(7) Uani 1 d 1 . . .
O9 O 0.7368(3) 1.1109(2) 0.95123(17) 0.0257(7) Uani 1 d 1 . . .
O10 O 0.6783(3) 0.8249(2) 0.98726(19) 0.0292(8) Uani 1 d 1 . . .
C17 C 0.7356(3) 0.8365(3) 0.7586(2) 0.0187(9) Uani 1 d 1 . . .
O5 O 0.7086(3) 0.92040(19) 0.75778(16) 0.0233(7) Uani 1 d 1 . . .
C10 C 0.9078(4) 0.7317(3) 1.1000(2) 0.0215(10) Uani 1 d 1 . . .
H10 H 0.8320 0.7235 1.0999 0.026 Uiso 1 calc 1 R . .
N1 N 0.9087(3) 1.2617(2) 0.8215(2) 0.0219(8) Uani 1 d 1 . . .
H1 H 0.8804 1.2964 0.8492 0.026 Uiso 1 calc 1 R . .
N2 N 0.8634(3) 0.7164(2) 0.9691(2) 0.0214(8) Uani 1 d 1 . . .
H2 H 0.7951 0.6957 0.9608 0.026 Uiso 1 calc 1 R . .
C12 C 0.9038(4) 0.6950(3) 0.9057(3) 0.0257(11) Uani 1 d 1 . . .
H12A H 0.9103 0.6353 0.9032 0.031 Uiso 1 calc 1 R . .
H12B H 0.9756 0.7186 0.9127 0.031 Uiso 1 calc 1 R . .
C22 C 0.6096(4) 0.8809(3) 0.9635(3) 0.0229(10) Uani 1 d 1 . . .
C2 C 0.7025(4) 1.1649(3) 0.7745(2) 0.0196(9) Uani 1 d 1 . . .
C20 C 0.8068(4) 1.1584(3) 0.9903(3) 0.0303(12) Uani 1 d 1 . . .
C15 C 0.7402(4) 0.7022(3) 0.7072(3) 0.0268(11) Uani 1 d 1 . . .
H15 H 0.7218 0.6663 0.6676 0.032 Uiso 1 calc 1 R . .
C21 C 0.7791(5) 1.2031(4) 1.0518(3) 0.0414(14) Uani 1 d 1 . . .
H21A H 0.7141 1.2349 1.0331 0.062 Uiso 1 calc 1 GR . .
H21B H 0.8376 1.2395 1.0750 0.062 Uiso 1 calc 1 GR . .
H21C H 0.7679 1.1636 1.0866 0.062 Uiso 1 calc 1 GR . .
O8 O 0.8953(3) 1.1734(3) 0.9791(2) 0.0611(14) Uani 1 d 1 . . .
C13 C 0.8309(4) 0.7260(3) 0.8344(3) 0.0219(10) Uani 1 d 1 . . .
C18 C 0.7983(4) 0.8093(3) 0.8268(2) 0.0206(10) Uani 1 d 1 . . .
C19 C 0.6526(5) 0.9544(4) 0.6876(3) 0.0395(14) Uani 1 d 1 . . .
H19A H 0.5800 0.9328 0.6728 0.059 Uiso 1 calc 1 GR . .
H19B H 0.6904 0.9393 0.6525 0.059 Uiso 1 calc 1 GR . .
H19C H 0.6500 1.0137 0.6911 0.059 Uiso 1 calc 1 GR . .
O11 O 0.6189(2) 0.9343(2) 0.91689(17) 0.0241(7) Uani 1 d 1 . . .
C3 C 0.5957(4) 1.1445(3) 0.7719(2) 0.0224(10) Uani 1 d 1 . . .
C14 C 0.8005(4) 0.6740(3) 0.7746(3) 0.0265(11) Uani 1 d 1 . . .
H14 H 0.8210 0.6186 0.7799 0.032 Uiso 1 calc 1 R . .
C8 C 0.8367(4) 1.2634(3) 0.7462(3) 0.0244(10) Uani 1 d 1 . . .
H8A H 0.8639 1.2250 0.7162 0.029 Uiso 1 calc 1 R . .
H8B H 0.8372 1.3185 0.7260 0.029 Uiso 1 calc 1 R . .
C11 C 0.9301(4) 0.6810(3) 1.0383(3) 0.0259(11) Uani 1 d 1 . . .
H11A H 1.0065 0.6839 1.0402 0.031 Uiso 1 calc 1 R . .
H11B H 0.9110 0.6234 1.0425 0.031 Uiso 1 calc 1 R . .
C5 C 0.5315(4) 1.2716(3) 0.7109(3) 0.0319(12) Uani 1 d 1 . . .
H5 H 0.4747 1.3073 0.6896 0.038 Uiso 1 calc 1 R . .
C9 C 1.0200(4) 1.2903(3) 0.8252(3) 0.0251(11) Uani 1 d 1 . . .
H9A H 1.0204 1.3498 0.8177 0.030 Uiso 1 calc 1 R . .
H9B H 1.0460 1.2634 0.7877 0.030 Uiso 1 calc 1 R . .
C6 C 0.6371(4) 1.2934(3) 0.7131(3) 0.0283(11) Uani 1 d 1 . . .
H6A H 0.6508 1.3437 0.6935 0.034 Uiso 1 calc 1 R . .
C7 C 0.7225(4) 1.2402(3) 0.7443(3) 0.0248(10) Uani 1 d 1 . . .
C16 C 0.7074(4) 0.7846(3) 0.6989(3) 0.0248(11) Uani 1 d 1 . . .
H16 H 0.6671 0.8043 0.6538 0.030 Uiso 1 calc 1 R . .
C4 C 0.5099(4) 1.1971(3) 0.7403(3) 0.0270(11) Uani 1 d 1 . . .
H4 H 0.4391 1.1826 0.7389 0.032 Uiso 1 calc 1 R . .
C23 C 0.5106(4) 0.8853(4) 0.9918(3) 0.0370(13) Uani 1 d 1 . . .
H23A H 0.4973 0.8318 1.0097 0.055 Uiso 1 calc 1 GR . .
H23B H 0.4490 0.9018 0.9531 0.055 Uiso 1 calc 1 GR . .
H23C H 0.5227 0.9251 1.0306 0.055 Uiso 1 calc 1 GR . .
O13 O 0.7629(3) 1.0211(2) 1.21303(19) 0.0332(9) Uani 1 d 1 . . .
O12 O 0.7598(3) 0.9947(2) 1.1012(2) 0.0367(9) Uani 1 d 1 . . .
O14 O 0.9124(3) 1.0222(3) 1.1805(2) 0.0404(10) Uani 1 d 1 . . .
O16 O 0.3458(3) 1.1604(2) 0.4887(2) 0.0458(11) Uani 1 d 1 D . .
H16A H 0.3473 1.2085 0.5027 0.069 Uiso 1 d 1 R . .
O17 O 1.0134(4) 1.0021(3) 0.6686(3) 0.0568(13) Uani 1 d 1 . . .
H17 H 1.0485 0.9921 0.7106 0.085 Uiso 1 calc 1 GR . .
N3 N 0.8106(3) 1.0124(2) 1.1647(2) 0.0254(9) Uani 1 d 1 . . .
O15 O 0.8541(4) 1.4154(3) 0.8949(3) 0.0721(15) Uani 1 d 1 . . .
H15A H 0.8769 1.4274 0.8600 0.108 Uiso 1 calc 1 GR . .
C29 C 0.8468(6) 1.0549(4) 0.5954(4) 0.065(2) Uani 1 d 1 . . .
H29A H 0.8842 1.0754 0.5616 0.098 Uiso 1 calc 1 GR . .
H29B H 0.7868 1.0906 0.5951 0.098 Uiso 1 calc 1 GR . .
H29C H 0.8205 1.0000 0.5812 0.098 Uiso 1 calc 1 GR . .
C28 C 0.9224(6) 1.0526(5) 0.6696(4) 0.068(2) Uani 1 d 1 . . .
H28A H 0.9464 1.1083 0.6851 0.081 Uiso 1 calc 1 R . .
H28B H 0.8858 1.0300 0.7036 0.081 Uiso 1 calc 1 R . .
C25 C 0.6812(6) 1.3816(6) 0.9010(4) 0.089(3) Uani 1 d 1 . . .
H25A H 0.6080 1.3898 0.8718 0.134 Uiso 1 calc 1 GR . .
H25B H 0.6833 1.3841 0.9517 0.134 Uiso 1 calc 1 GR . .
H25C H 0.7065 1.3283 0.8904 0.134 Uiso 1 calc 1 GR . .
C26 C 0.4146(7) 1.1167(7) 0.5439(5) 0.147(5) Uani 1 d 1 D . .
H26A H 0.4057 1.0578 0.5338 0.176 Uiso 1 calc 1 R . .
H26B H 0.3969 1.1276 0.5894 0.176 Uiso 1 calc 1 R . .
C27 C 0.5269(6) 1.1406(7) 0.5509(5) 0.125(4) Uani 1 d 1 D . .
H27A H 0.5295 1.1768 0.5114 0.187 Uiso 1 calc 1 GR . .
H27B H 0.5693 1.0919 0.5494 0.187 Uiso 1 calc 1 GR . .
H27C H 0.5557 1.1688 0.5964 0.187 Uiso 1 calc 1 GR . .
C24 C 0.7515(7) 1.4469(6) 0.8845(4) 0.093(3) Uani 1 d 1 . . .
H24 H 0.7299 1.5006 0.8696 0.111 Uiso 1 calc 1 R . .
H7 H 0.844(5) 0.959(4) 1.026(3) 0.05(2) Uiso 1 d 1 . . .
H6 H 0.983(5) 1.006(3) 0.886(4) 0.05(2) Uiso 1 d 1 . . .

loop_
_atom_site_aniso_label
_atom_site_aniso_U_11
_atom_site_aniso_U_22
_atom_site_aniso_U_33
_atom_site_aniso_U_23
_atom_site_aniso_U_13
_atom_site_aniso_U_12
Gd1 0.01346(12) 0.01551(11) 0.01672(12) 0.00244(9) 0.00321(9) 0.00031(9)
Cu2 0.0193(3) 0.0140(3) 0.0204(3) 0.0031(2) 0.0059(2) 0.0001(2)
Cu3 0.0141(4) 0.0160(4) 0.0166(4) 0.0015(3) 0.0052(3) -0.0026(3)
Cu1 0.0146(3) 0.0188(3) 0.0295(3) 0.0102(3) 0.0065(2) 0.0014(2)
C1 0.015(2) 0.031(3) 0.050(3) 0.013(3) 0.003(2) 0.000(2)
O7 0.0136(15) 0.0173(16) 0.0190(17) 0.0047(15) 0.0064(14) 0.0032(13)
O6 0.0161(16) 0.0187(16) 0.0216(17) 0.0069(15) 0.0079(14) 0.0012(14)
O3 0.0200(16) 0.0140(14) 0.0241(16) 0.0038(14) 0.0067(13) -0.0016(13)
O2 0.0163(15) 0.0202(16) 0.0225(16) 0.0078(14) 0.0047(13) 0.0068(13)
O1 0.0135(15) 0.0236(16) 0.0263(17) 0.0074(15) 0.0028(13) 0.0016(14)
O4 0.0243(17) 0.0151(15) 0.0187(15) -0.0008(13) 0.0060(13) -0.0001(14)
O9 0.0299(18) 0.0233(17) 0.0221(17) -0.0013(15) 0.0043(15) 0.0038(15)
O10 0.0183(17) 0.0300(19) 0.040(2) 0.0093(17) 0.0081(16) -0.0015(15)
C17 0.016(2) 0.020(2) 0.021(2) -0.003(2) 0.0073(19) -0.0023(19)
O5 0.0286(18) 0.0228(16) 0.0176(16) 0.0022(14) 0.0048(14) 0.0032(15)
C10 0.022(2) 0.017(2) 0.027(2) 0.007(2) 0.010(2) -0.003(2)
N1 0.0201(19) 0.023(2) 0.025(2) 0.0069(18) 0.0099(17) 0.0044(17)
N2 0.026(2) 0.0132(17) 0.028(2) 0.0015(17) 0.0122(18) -0.0016(16)
C12 0.028(3) 0.019(2) 0.033(3) -0.002(2) 0.014(2) 0.003(2)
C22 0.019(2) 0.021(2) 0.028(2) -0.007(2) 0.004(2) -0.009(2)
C2 0.018(2) 0.022(2) 0.017(2) 0.004(2) 0.0037(18) 0.0054(19)
C20 0.033(3) 0.031(3) 0.030(3) -0.006(2) 0.015(2) -0.008(2)
C15 0.023(2) 0.031(3) 0.029(3) -0.011(2) 0.011(2) -0.011(2)
C21 0.045(3) 0.047(3) 0.041(3) -0.016(3) 0.025(3) -0.013(3)
O8 0.047(3) 0.091(4) 0.055(3) -0.042(3) 0.030(2) -0.037(3)
C13 0.020(2) 0.023(2) 0.025(2) 0.002(2) 0.010(2) 0.000(2)
C18 0.020(2) 0.018(2) 0.026(2) 0.001(2) 0.008(2) -0.0011(19)
C19 0.055(4) 0.040(3) 0.019(2) 0.005(3) 0.002(2) 0.017(3)
O11 0.0153(16) 0.0266(17) 0.0289(18) 0.0078(16) 0.0034(14) -0.0024(14)
C3 0.024(2) 0.022(2) 0.020(2) 0.006(2) 0.005(2) 0.003(2)
C14 0.028(3) 0.016(2) 0.038(3) -0.004(2) 0.015(2) -0.007(2)
C8 0.026(2) 0.020(2) 0.027(2) 0.011(2) 0.008(2) 0.005(2)
C11 0.031(3) 0.019(2) 0.029(3) 0.001(2) 0.010(2) -0.001(2)
C5 0.024(3) 0.033(3) 0.038(3) 0.019(3) 0.009(2) 0.017(2)
C9 0.022(2) 0.024(2) 0.033(3) 0.009(2) 0.013(2) 0.002(2)
C6 0.025(3) 0.026(3) 0.033(3) 0.012(2) 0.007(2) 0.006(2)
C7 0.022(2) 0.025(2) 0.026(2) 0.006(2) 0.005(2) 0.002(2)
C16 0.022(2) 0.029(3) 0.023(2) -0.002(2) 0.007(2) -0.003(2)
C4 0.016(2) 0.034(3) 0.031(3) 0.006(2) 0.006(2) 0.006(2)
C23 0.031(3) 0.034(3) 0.054(4) 0.007(3) 0.026(3) 0.001(2)
O13 0.041(2) 0.0319(19) 0.033(2) -0.0012(17) 0.0210(18) 0.0032(17)
O12 0.034(2) 0.051(2) 0.0256(19) -0.0018(18) 0.0097(17) 0.0021(18)
O14 0.027(2) 0.053(2) 0.042(2) -0.005(2) 0.0110(18) -0.0030(19)
O16 0.043(2) 0.043(2) 0.042(2) -0.006(2) -0.0033(19) 0.021(2)
O17 0.064(3) 0.043(3) 0.056(3) -0.003(2) 0.004(3) 0.004(2)
N3 0.029(2) 0.020(2) 0.030(2) 0.0051(19) 0.013(2) 0.0054(18)
O15 0.054(3) 0.067(3) 0.095(4) -0.011(3) 0.020(3) 0.023(3)
C29 0.052(4) 0.053(4) 0.086(5) 0.014(4) 0.012(4) -0.002(4)
C28 0.059(5) 0.070(5) 0.079(5) -0.004(4) 0.025(4) 0.024(4)
C25 0.052(5) 0.160(9) 0.058(5) 0.002(6) 0.019(4) 0.024(6)
C26 0.104(9) 0.186(13) 0.116(9) 0.025(9) -0.027(7) -0.053(9)
C27 0.114(9) 0.128(9) 0.163(11) 0.017(8) 0.090(8) 0.010(7)
C24 0.090(6) 0.120(8) 0.087(6) 0.059(6) 0.058(5) 0.078(6)

loop_
_atom_type_symbol
_atom_type_description
_atom_type_scat_dispersion_real
_atom_type_scat_dispersion_imag
_atom_type_scat_source
C C 0.0033 0.0016 'International Tables Vol C Tables 4.2.6.8 and 6.1.1.4'
H H 0.0000 0.0000 'International Tables Vol C Tables 4.2.6.8 and 6.1.1.4'
Cu Cu 0.3201 1.2651 'International Tables Vol C Tables 4.2.6.8 and 6.1.1.4'
Gd Gd -0.1653 3.9035 'International Tables Vol C Tables 4.2.6.8 and 6.1.1.4'
N N 0.0061 0.0033 'International Tables Vol C Tables 4.2.6.8 and 6.1.1.4'
O O 0.0106 0.0060 'International Tables Vol C Tables 4.2.6.8 and 6.1.1.4'

loop_
_geom_angle_atom_site_label_1
_geom_angle_atom_site_label_2
_geom_angle_atom_site_label_3
_geom_angle
_geom_angle_site_symmetry_1
_geom_angle_site_symmetry_3
Cu2 Gd1 Cu3 56.153(17) . .
Cu1 Gd1 Cu2 116.30(2) . .
Cu1 Gd1 Cu3 61.564(14) . .
O7 Gd1 Cu2 34.98(8) . .
O7 Gd1 Cu3 33.56(8) . .
O7 Gd1 Cu1 92.47(8) . .
O7 Gd1 O6 68.30(11) . .
O7 Gd1 O2 128.68(11) . .
O7 Gd1 O1 147.92(11) . .
O7 Gd1 O4 66.46(11) . .
O7 Gd1 O5 129.71(11) . .
O6 Gd1 Cu2 81.76(8) . .
O6 Gd1 Cu3 35.01(7) . .
O6 Gd1 Cu1 36.47(8) . .
O6 Gd1 O1 132.23(10) . .
O6 Gd1 O5 101.67(11) . .
O2 Gd1 Cu2 147.91(7) . .
O2 Gd1 Cu3 97.47(7) . .
O2 Gd1 Cu1 36.32(7) . .
O2 Gd1 O6 67.03(10) . .
O2 Gd1 O1 65.29(10) . .
O2 Gd1 O5 83.44(10) . .
O1 Gd1 Cu2 145.81(7) . .
O1 Gd1 Cu3 153.85(7) . .
O1 Gd1 Cu1 97.69(7) . .
O1 Gd1 O5 75.69(10) . .
O4 Gd1 Cu2 34.88(7) . .
O4 Gd1 Cu3 72.23(7) . .
O4 Gd1 Cu1 113.96(8) . .
O4 Gd1 O6 79.08(11) . .
O4 Gd1 O2 126.03(10) . .
O4 Gd1 O1 133.59(10) . .
O4 Gd1 O5 63.25(10) . .
O9 Gd1 Cu2 109.12(8) . .
O9 Gd1 Cu3 78.88(8) . .
O9 Gd1 Cu1 68.88(8) . .
O9 Gd1 O7 76.85(11) . .
O9 Gd1 O6 90.22(12) . .
O9 Gd1 O2 79.35(11) . .
O9 Gd1 O1 78.64(11) . .
O9 Gd1 O4 143.22(10) . .
O9 Gd1 O5 153.32(11) . .
O5 Gd1 Cu2 96.28(7) . .
O5 Gd1 Cu3 123.79(7) . .
O5 Gd1 Cu1 107.45(7) . .
O11 Gd1 Cu2 69.96(8) . .
O11 Gd1 Cu3 115.08(8) . .
O11 Gd1 Cu1 156.98(8) . .
O11 Gd1 O7 81.52(11) . .
O11 Gd1 O6 149.33(11) . .
O11 Gd1 O2 142.12(10) . .
O11 Gd1 O1 77.28(10) . .
O11 Gd1 O4 84.09(11) . .
O11 Gd1 O9 88.10(12) . .
O11 Gd1 O5 93.21(11) . .
O7 Cu2 Gd1 43.65(10) . .
O7 Cu2 O10 93.78(13) . .
O7 Cu2 N2 175.42(15) . .
O3 Cu2 Gd1 137.33(9) . .
O3 Cu2 O7 94.33(13) . .
O3 Cu2 O4 165.57(13) . .
O3 Cu2 O10 97.80(13) . .
O3 Cu2 N2 87.80(14) . .
O4 Cu2 Gd1 43.67(9) . .
O4 Cu2 O7 82.71(13) . .
O4 Cu2 O10 96.49(13) . .
O4 Cu2 N2 94.23(14) . .
O10 Cu2 Gd1 81.40(9) . .
N2 Cu2 Gd1 134.69(11) . .
N2 Cu2 O10 89.93(14) . .
Gd1 Cu3 Gd1 180.0 3_777 .
O7 Cu3 Gd1 137.17(10) 3_777 .
O7 Cu3 Gd1 42.83(10) 3_777 3_777
O7 Cu3 Gd1 42.83(10) . .
O7 Cu3 Gd1 137.17(10) . 3_777
O7 Cu3 O7 180.000(1) 3_777 .
O7 Cu3 O6 87.12(14) . .
O7 Cu3 O6 87.12(14) 3_777 3_777
O7 Cu3 O6 92.88(14) 3_777 .
O7 Cu3 O6 92.88(14) . 3_777
O6 Cu3 Gd1 44.67(9) 3_777 3_777
O6 Cu3 Gd1 135.33(9) . 3_777
O6 Cu3 Gd1 44.67(9) . .
O6 Cu3 Gd1 135.33(9) 3_777 .
O6 Cu3 O6 180.000(1) 3_777 .
O6 Cu1 Gd1 45.77(9) . .
O6 Cu1 O2 82.45(13) . .
O6 Cu1 O8 86.42(16) . .
O3 Cu1 Gd1 139.74(9) 3_777 .
O3 Cu1 O6 97.03(13) 3_777 .
O3 Cu1 O2 168.98(13) 3_777 .
O3 Cu1 N1 86.10(14) 3_777 .
O3 Cu1 O8 87.27(14) 3_777 .
O2 Cu1 Gd1 44.40(8) . .
O2 Cu1 O8 103.65(14) . .
N1 Cu1 Gd1 133.44(11) . .
N1 Cu1 O6 169.53(15) . .
N1 Cu1 O2 92.56(14) . .
N1 Cu1 O8 103.74(17) . .
O8 Cu1 Gd1 77.17(11) . .
H1A C1 H1B 109.5 . .
H1A C1 H1C 109.5 . .
H1B C1 H1C 109.5 . .
O1 C1 H1A 109.5 . .
O1 C1 H1B 109.5 . .
O1 C1 H1C 109.5 . .
Gd1 O7 H7 128(6) . .
Cu2 O7 Gd1 101.37(14) . .
Cu2 O7 H7 97(6) . .
Cu3 O7 Gd1 103.60(14) . .
Cu3 O7 Cu2 109.36(15) . .
Cu3 O7 H7 116(6) . .
Gd1 O6 H6 128(5) . .
Cu3 O6 Gd1 100.31(13) . .
Cu3 O6 Cu1 119.83(17) . .
Cu3 O6 H6 92(5) . .
Cu1 O6 Gd1 97.76(13) . .
Cu1 O6 H6 119(5) . .
Cu2 O3 Cu1 120.72(15) . 3_777
C10 O3 Cu2 106.7(3) . .
C10 O3 Cu1 110.9(3) . 3_777
Cu1 O2 Gd1 99.28(12) . .
C2 O2 Gd1 121.5(3) . .
C2 O2 Cu1 121.7(3) . .
C1 O1 Gd1 126.2(3) . .
C3 O1 Gd1 116.8(2) . .
C3 O1 C1 116.4(3) . .
Cu2 O4 Gd1 101.45(12) . .
C18 O4 Gd1 125.2(3) . .
C18 O4 Cu2 124.7(3) . .
C20 O9 Gd1 131.5(3) . .
C22 O10 Cu2 121.9(3) . .
O5 C17 C18 113.1(4) . .
C16 C17 O5 124.9(4) . .
C16 C17 C18 122.0(4) . .
C17 O5 Gd1 118.8(3) . .
C17 O5 C19 116.0(4) . .
C19 O5 Gd1 125.2(3) . .
O3 C10 H10 108.7 . .
O3 C10 C11 108.8(3) . .
O3 C10 C9 107.9(4) . 3_777
C11 C10 H10 108.7 . .
C9 C10 H10 108.7 3_777 .
C9 C10 C11 114.0(4) 3_777 .
Cu1 N1 H1 108.1 . .
C8 N1 Cu1 114.5(3) . .
C8 N1 H1 108.1 . .
C8 N1 C9 112.1(4) . .
C9 N1 Cu1 105.6(3) . .
C9 N1 H1 108.1 . .
Cu2 N2 H2 107.9 . .
C12 N2 Cu2 113.1(3) . .
C12 N2 H2 107.9 . .
C11 N2 Cu2 106.5(3) . .
C11 N2 H2 107.9 . .
C11 N2 C12 113.2(4) . .
N2 C12 H12A 109.0 . .
N2 C12 H12B 109.0 . .
N2 C12 C13 113.0(4) . .
H12A C12 H12B 107.8 . .
C13 C12 H12A 109.0 . .
C13 C12 H12B 109.0 . .
O10 C22 O11 123.5(4) . .
O10 C22 C23 118.6(4) . .
O11 C22 C23 118.0(4) . .
O2 C2 C3 119.0(4) . .
O2 C2 C7 122.4(4) . .
C3 C2 C7 118.6(4) . .
O9 C20 C21 118.3(4) . .
O8 C20 O9 123.8(5) . .
O8 C20 C21 117.8(5) . .
C14 C15 H15 120.2 . .
C14 C15 C16 119.6(5) . .
C16 C15 H15 120.2 . .
C20 C21 H21A 109.5 . .
C20 C21 H21B 109.5 . .
C20 C21 H21C 109.5 . .
H21A C21 H21B 109.5 . .
H21A C21 H21C 109.5 . .
H21B C21 H21C 109.5 . .
C20 O8 Cu1 121.9(4) . .
C18 C13 C12 120.2(4) . .
C14 C13 C12 120.5(4) . .
C14 C13 C18 119.2(4) . .
O4 C18 C17 118.2(4) . .
O4 C18 C13 123.4(4) . .
C17 C18 C13 118.4(4) . .
O5 C19 H19A 109.5 . .
O5 C19 H19B 109.5 . .
O5 C19 H19C 109.5 . .
H19A C19 H19B 109.5 . .
H19A C19 H19C 109.5 . .
H19B C19 H19C 109.5 . .
C22 O11 Gd1 139.2(3) . .
C2 C3 O1 114.4(4) . .
C4 C3 O1 124.0(4) . .
C4 C3 C2 121.6(4) . .
C15 C14 H14 119.1 . .
C13 C14 C15 121.8(5) . .
C13 C14 H14 119.1 . .
N1 C8 H8A 109.4 . .
N1 C8 H8B 109.4 . .
N1 C8 C7 111.3(4) . .
H8A C8 H8B 108.0 . .
C7 C8 H8A 109.4 . .
C7 C8 H8B 109.4 . .
C10 C11 H11A 110.2 . .
C10 C11 H11B 110.2 . .
N2 C11 C10 107.4(4) . .
N2 C11 H11A 110.2 . .
N2 C11 H11B 110.2 . .
H11A C11 H11B 108.5 . .
C6 C5 H5 119.7 . .
C4 C5 H5 119.7 . .
C4 C5 C6 120.5(4) . .
C10 C9 H9A 110.2 3_777 .
C10 C9 H9B 110.2 3_777 .
N1 C9 C10 107.6(4) . 3_777
N1 C9 H9A 110.2 . .
N1 C9 H9B 110.2 . .
H9A C9 H9B 108.5 . .
C5 C6 H6A 119.9 . .
C5 C6 C7 120.2(5) . .
C7 C6 H6A 119.9 . .
C2 C7 C8 119.6(4) . .
C6 C7 C2 120.1(4) . .
C6 C7 C8 120.3(4) . .
C17 C16 C15 119.0(5) . .
C17 C16 H16 120.5 . .
C15 C16 H16 120.5 . .
C3 C4 H4 120.5 . .
C5 C4 C3 118.9(4) . .
C5 C4 H4 120.5 . .
C22 C23 H23A 109.5 . .
C22 C23 H23B 109.5 . .
C22 C23 H23C 109.5 . .
H23A C23 H23B 109.5 . .
H23A C23 H23C 109.5 . .
H23B C23 H23C 109.5 . .
C26 O16 H16A 106.5 . .
C28 O17 H17 109.5 . .
O13 N3 O14 119.4(4) . .
O12 N3 O13 121.0(4) . .
O12 N3 O14 119.6(4) . .
C24 O15 H15A 109.5 . .
H29A C29 H29B 109.5 . .
H29A C29 H29C 109.5 . .
H29B C29 H29C 109.5 . .
C28 C29 H29A 109.5 . .
C28 C29 H29B 109.5 . .
C28 C29 H29C 109.5 . .
O17 C28 C29 109.0(6) . .
O17 C28 H28A 109.9 . .
O17 C28 H28B 109.9 . .
C29 C28 H28A 109.9 . .
C29 C28 H28B 109.9 . .
H28A C28 H28B 108.3 . .
H25A C25 H25B 109.5 . .
H25A C25 H25C 109.5 . .
H25B C25 H25C 109.5 . .
C24 C25 H25A 109.5 . .
C24 C25 H25B 109.5 . .
C24 C25 H25C 109.5 . .
O16 C26 H26A 109.6 . .
O16 C26 H26B 109.6 . .
O16 C26 C27 110.2(7) . .
H26A C26 H26B 108.1 . .
C27 C26 H26A 109.6 . .
C27 C26 H26B 109.6 . .
C26 C27 H27A 109.5 . .
C26 C27 H27B 109.5 . .
C26 C27 H27C 109.5 . .
H27A C27 H27B 109.5 . .
H27A C27 H27C 109.5 . .
H27B C27 H27C 109.5 . .
O15 C24 C25 108.7(7) . .
O15 C24 H24 125.6 . .
C25 C24 H24 125.6 . .

loop_
_geom_bond_atom_site_label_1
_geom_bond_atom_site_label_2
_geom_bond_distance
_geom_bond_site_symmetry_2
Gd1 Cu2 3.3518(8) .
Gd1 Cu3 3.3735(12) .
Gd1 Cu1 3.3336(7) .
Gd1 O7 2.360(3) .
Gd1 O6 2.411(3) .
Gd1 O2 2.363(3) .
Gd1 O1 2.511(3) .
Gd1 O4 2.361(3) .
Gd1 O9 2.315(3) .
Gd1 O5 2.557(3) .
Gd1 O11 2.300(3) .
Cu2 O7 1.960(3) .
Cu2 O3 1.936(3) .
Cu2 O4 1.956(3) .
Cu2 O10 2.310(3) .
Cu2 N2 1.986(4) .
Cu3 Gd1 3.3735(12) 3_777
Cu3 O7 1.919(3) .
Cu3 O7 1.919(3) 3_777
Cu3 O6 1.967(3) 3_777
Cu3 O6 1.967(3) .
Cu1 O6 2.000(3) .
Cu1 O3 1.941(3) 3_777
Cu1 O2 2.001(3) .
Cu1 N1 1.993(4) .
Cu1 O8 2.288(4) .
C1 H1A 0.9600 .
C1 H1B 0.9600 .
C1 H1C 0.9600 .
C1 O1 1.449(5) .
O7 H7 0.66(6) .
O6 H6 0.72(6) .
O3 Cu1 1.941(3) 3_777
O3 C10 1.432(5) .
O2 C2 1.353(5) .
O1 C3 1.400(5) .
O4 C18 1.343(5) .
O9 C20 1.258(6) .
O10 C22 1.256(6) .
C17 O5 1.395(5) .
C17 C18 1.401(6) .
C17 C16 1.380(6) .
O5 C19 1.442(5) .
C10 H10 0.9800 .
C10 C11 1.523(6) .
C10 C9 1.515(6) 3_777
N1 H1 0.9100 .
N1 C8 1.481(6) .
N1 C9 1.483(6) .
N2 H2 0.9100 .
N2 C12 1.480(6) .
N2 C11 1.477(6) .
C12 H12A 0.9700 .
C12 H12B 0.9700 .
C12 C13 1.510(6) .
C22 O11 1.266(5) .
C22 C23 1.509(6) .
C2 C3 1.396(6) .
C2 C7 1.398(6) .
C20 C21 1.499(7) .
C20 O8 1.233(6) .
C15 H15 0.9300 .
C15 C14 1.384(7) .
C15 C16 1.389(7) .
C21 H21A 0.9600 .
C21 H21B 0.9600 .
C21 H21C 0.9600 .
C13 C18 1.403(6) .
C13 C14 1.383(7) .
C19 H19A 0.9600 .
C19 H19B 0.9600 .
C19 H19C 0.9600 .
C3 C4 1.388(6) .
C14 H14 0.9300 .
C8 H8A 0.9700 .
C8 H8B 0.9700 .
C8 C7 1.501(6) .
C11 H11A 0.9700 .
C11 H11B 0.9700 .
C5 H5 0.9300 .
C5 C6 1.388(7) .
C5 C4 1.386(7) .
C9 C10 1.515(6) 3_777
C9 H9A 0.9700 .
C9 H9B 0.9700 .
C6 H6A 0.9300 .
C6 C7 1.391(6) .
C16 H16 0.9300 .
C4 H4 0.9300 .
C23 H23A 0.9600 .
C23 H23B 0.9600 .
C23 H23C 0.9600 .
O13 N3 1.245(5) .
O12 N3 1.241(5) .
O14 N3 1.266(5) .
O16 H16A 0.8200 .
O16 C26 1.369(7) .
O17 H17 0.8200 .
O17 C28 1.426(7) .
O15 H15A 0.8200 .
O15 C24 1.373(8) .
C29 H29A 0.9600 .
C29 H29B 0.9600 .
C29 H29C 0.9600 .
C29 C28 1.481(9) .
C28 H28A 0.9700 .
C28 H28B 0.9700 .
C25 H25A 0.9600 .
C25 H25B 0.9600 .
C25 H25C 0.9600 .
C25 C24 1.475(12) .
C26 H26A 0.9700 .
C26 H26B 0.9700 .
C26 C27 1.461(8) .
C27 H27A 0.9600 .
C27 H27B 0.9600 .
C27 H27C 0.9600 .
C24 H24 0.9300 .

loop_
_geom_torsion_atom_site_label_1
_geom_torsion_atom_site_label_2
_geom_torsion_atom_site_label_3
_geom_torsion_atom_site_label_4
_geom_torsion
_geom_torsion_site_symmetry_1
_geom_torsion_site_symmetry_4
Gd1 Cu2 O7 Cu3 -109.0(2) . .
Gd1 Cu2 O3 Cu1 -76.2(2) . 3_777
Gd1 Cu2 O3 C10 156.1(2) . .
Gd1 Cu2 O4 C18 -148.8(4) . .
Gd1 Cu2 O10 C22 -11.4(3) . .
Gd1 Cu2 N2 C12 50.1(4) . .
Gd1 Cu2 N2 C11 175.1(2) . .
Gd1 Cu3 O7 Gd1 180.0 3_777 .
Gd1 Cu3 O7 Cu2 -72.5(2) 3_777 .
Gd1 Cu3 O7 Cu2 107.5(2) . .
Gd1 Cu3 O6 Gd1 180.0 3_777 .
Gd1 Cu3 O6 Cu1 -74.8(2) 3_777 .
Gd1 Cu3 O6 Cu1 105.2(2) . .
Gd1 Cu1 O6 Cu3 -106.6(2) . .
Gd1 Cu1 O2 C2 136.4(3) . .
Gd1 Cu1 N1 C8 -45.4(4) . .
Gd1 Cu1 N1 C9 -169.3(2) . .
Gd1 Cu1 O8 C20 -33.0(5) . .
Gd1 O2 C2 C3 -13.6(5) . .
Gd1 O2 C2 C7 166.5(3) . .
Gd1 O1 C3 C2 13.5(5) . .
Gd1 O1 C3 C4 -167.5(4) . .
Gd1 O4 C18 C17 11.5(5) . .
Gd1 O4 C18 C13 -169.9(3) . .
Gd1 O9 C20 C21 -157.1(4) . .
Gd1 O9 C20 O8 26.3(8) . .
Cu2 Gd1 Cu3 Gd1 158(100) . 3_777
Cu2 Gd1 Cu3 O7 140.67(15) . 3_777
Cu2 Gd1 Cu3 O7 -39.33(15) . .
Cu2 Gd1 Cu3 O6 131.05(14) . .
Cu2 Gd1 Cu3 O6 -48.95(14) . 3_777
Cu2 Gd1 Cu1 O6 20.38(13) . .
Cu2 Gd1 Cu1 O3 -7.38(14) . 3_777
Cu2 Gd1 Cu1 O2 157.42(12) . .
Cu2 Gd1 Cu1 N1 -174.12(15) . .
Cu2 Gd1 Cu1 O8 -77.23(14) . .
Cu2 Gd1 O7 Cu3 113.37(19) . .
Cu2 Gd1 O6 Cu3 -39.26(11) . .
Cu2 Gd1 O6 Cu1 -161.62(12) . .
Cu2 Gd1 O2 Cu1 -40.4(2) . .
Cu2 Gd1 O2 C2 -176.9(2) . .
Cu2 Gd1 O1 C1 6.1(4) . .
Cu2 Gd1 O1 C3 176.4(2) . .
Cu2 Gd1 O4 C18 148.6(4) . .
Cu2 Gd1 O9 C20 73.4(4) . .
Cu2 Gd1 O5 C17 -1.8(3) . .
Cu2 Gd1 O5 C19 175.2(4) . .
Cu2 Gd1 O11 C22 13.2(4) . .
Cu2 O3 C10 C11 43.6(4) . .
Cu2 O3 C10 C9 167.7(3) . 3_777
Cu2 O4 C18 C17 153.1(3) . .
Cu2 O4 C18 C13 -28.4(6) . .
Cu2 O10 C22 O11 23.4(6) . .
Cu2 O10 C22 C23 -156.5(3) . .
Cu2 N2 C12 C13 -63.0(4) . .
Cu2 N2 C11 C10 34.3(4) . .
Cu3 Gd1 Cu2 O7 37.67(13) . .
Cu3 Gd1 Cu2 O3 50.27(13) . .
Cu3 Gd1 Cu2 O4 -108.63(13) . .
Cu3 Gd1 Cu2 O10 142.46(9) . .
Cu3 Gd1 Cu2 N2 -136.25(16) . .
Cu3 Gd1 Cu1 O6 33.45(13) . .
Cu3 Gd1 Cu1 O3 5.69(14) . 3_777
Cu3 Gd1 Cu1 O2 170.49(12) . .
Cu3 Gd1 Cu1 N1 -161.04(16) . .
Cu3 Gd1 Cu1 O8 -64.16(14) . .
Cu3 Gd1 O7 Cu2 -113.37(19) . .
Cu3 Gd1 O6 Cu1 -122.4(2) . .
Cu3 Gd1 O2 Cu1 -8.43(11) . .
Cu3 Gd1 O2 C2 -144.9(3) . .
Cu3 Gd1 O1 C1 -132.4(3) . .
Cu3 Gd1 O1 C3 37.8(4) . .
Cu3 Gd1 O4 Cu2 55.73(10) . .
Cu3 Gd1 O4 C18 -155.7(3) . .
Cu3 Gd1 O9 C20 25.4(4) . .
Cu3 Gd1 O5 C17 51.2(3) . .
Cu3 Gd1 O5 C19 -131.7(4) . .
Cu3 Gd1 O11 C22 -21.2(5) . .
Cu1 Gd1 Cu2 O7 51.53(14) . .
Cu1 Gd1 Cu2 O3 64.13(14) . .
Cu1 Gd1 Cu2 O4 -94.77(13) . .
Cu1 Gd1 Cu2 O10 156.32(9) . .
Cu1 Gd1 Cu2 N2 -122.39(16) . .
Cu1 Gd1 Cu3 Gd1 -8(100) . 3_777
Cu1 Gd1 Cu3 O7 -25.19(15) . 3_777
Cu1 Gd1 Cu3 O7 154.81(15) . .
Cu1 Gd1 Cu3 O6 145.18(14) . 3_777
Cu1 Gd1 Cu3 O6 -34.82(14) . .
Cu1 Gd1 O7 Cu2 -135.37(11) . .
Cu1 Gd1 O7 Cu3 -22.00(12) . .
Cu1 Gd1 O6 Cu3 122.4(2) . .
Cu1 Gd1 O2 C2 -136.5(4) . .
Cu1 Gd1 O1 C1 -167.8(3) . .
Cu1 Gd1 O1 C3 2.4(3) . .
Cu1 Gd1 O4 Cu2 102.14(11) . .
Cu1 Gd1 O4 C18 -109.3(3) . .
Cu1 Gd1 O9 C20 -38.2(4) . .
Cu1 Gd1 O5 C17 118.3(3) . .
Cu1 Gd1 O5 C19 -64.7(4) . .
Cu1 Gd1 O11 C22 -97.2(5) . .
Cu1 O3 C10 C11 -89.7(4) 3_777 .
Cu1 O3 C10 C9 34.4(4) 3_777 3_777
Cu1 O2 C2 C3 -140.6(3) . .
Cu1 O2 C2 C7 39.5(5) . .
Cu1 N1 C8 C7 63.8(4) . .
Cu1 N1 C9 C10 -42.2(4) . 3_777
C1 O1 C3 C2 -175.3(4) . .
C1 O1 C3 C4 3.7(6) . .
O7 Gd1 Cu2 O3 12.60(18) . .
O7 Gd1 Cu2 O4 -146.30(19) . .
O7 Gd1 Cu2 O10 104.79(16) . .
O7 Gd1 Cu2 N2 -173.9(2) . .
O7 Gd1 Cu3 Gd1 -163(100) . 3_777
O7 Gd1 Cu3 O7 180.000(1) . 3_777
O7 Gd1 Cu3 O6 -9.6(2) . 3_777
O7 Gd1 Cu3 O6 170.4(2) . .
O7 Gd1 Cu1 O6 47.07(15) . .
O7 Gd1 Cu1 O3 19.32(16) . 3_777
O7 Gd1 Cu1 O2 -175.88(14) . .
O7 Gd1 Cu1 N1 -147.42(17) . .
O7 Gd1 Cu1 O8 -50.53(16) . .
O7 Gd1 O6 Cu3 -5.71(12) . .
O7 Gd1 O6 Cu1 -128.06(16) . .
O7 Gd1 O2 Cu1 5.27(18) . .
O7 Gd1 O2 C2 -131.2(3) . .
O7 Gd1 O1 C1 -60.5(4) . .
O7 Gd1 O1 C3 109.7(3) . .
O7 Gd1 O4 Cu2 20.30(11) . .
O7 Gd1 O4 C18 168.9(3) . .
O7 Gd1 O9 C20 59.7(4) . .
O7 Gd1 O5 C17 9.6(3) . .
O7 Gd1 O5 C19 -173.4(4) . .
O7 Gd1 O11 C22 -21.0(5) . .
O7 Cu2 O3 Cu1 -67.50(18) . 3_777
O7 Cu2 O3 C10 164.7(3) . .
O7 Cu2 O4 Gd1 -22.71(12) . .
O7 Cu2 O4 C18 -171.5(3) . .
O7 Cu2 O10 C22 30.6(4) . .
O7 Cu2 N2 C12 -16(2) . .
O7 Cu2 N2 C11 108.6(19) . .
O7 Cu3 O7 Gd1 7(100) 3_777 .
O7 Cu3 O7 Cu2 114(100) 3_777 .
O7 Cu3 O6 Gd1 6.54(14) . .
O7 Cu3 O6 Gd1 -173.46(14) 3_777 .
O7 Cu3 O6 Cu1 111.76(19) . .
O7 Cu3 O6 Cu1 -68.24(19) 3_777 .
O6 Gd1 Cu2 O7 63.60(16) . .
O6 Gd1 Cu2 O3 76.20(16) . .
O6 Gd1 Cu2 O4 -82.70(15) . .
O6 Gd1 Cu2 O10 168.39(12) . .
O6 Gd1 Cu2 N2 -110.32(18) . .
O6 Gd1 Cu3 Gd1 27(100) . 3_777
O6 Gd1 Cu3 O7 -170.4(2) . .
O6 Gd1 Cu3 O7 9.6(2) . 3_777
O6 Gd1 Cu3 O6 180.000(1) . 3_777
O6 Gd1 Cu1 O3 -27.76(19) . 3_777
O6 Gd1 Cu1 O2 137.04(18) . .
O6 Gd1 Cu1 N1 165.5(2) . .
O6 Gd1 Cu1 O8 -97.61(19) . .
O6 Gd1 O7 Cu2 -107.44(15) . .
O6 Gd1 O7 Cu3 5.93(13) . .
O6 Gd1 O2 Cu1 -26.10(11) . .
O6 Gd1 O2 C2 -162.6(3) . .
O6 Gd1 O1 C1 179.0(3) . .
O6 Gd1 O1 C3 -10.8(3) . .
O6 Gd1 O4 Cu2 91.24(13) . .
O6 Gd1 O4 C18 -120.2(3) . .
O6 Gd1 O9 C20 -7.9(4) . .
O6 Gd1 O5 C17 81.0(3) . .
O6 Gd1 O5 C19 -102.0(4) . .
O6 Gd1 O11 C22 -10.8(6) . .
O6 Cu3 O7 Gd1 -6.76(14) . .
O6 Cu3 O7 Gd1 173.24(14) 3_777 .
O6 Cu3 O7 Cu2 -79.30(17) 3_777 .
O6 Cu3 O7 Cu2 100.70(17) . .
O6 Cu3 O6 Gd1 -131(100) 3_777 .
O6 Cu3 O6 Cu1 -26(100) 3_777 .
O6 Cu1 O2 Gd1 29.51(12) . .
O6 Cu1 O2 C2 165.9(3) . .
O6 Cu1 N1 C8 35.2(9) . .
O6 Cu1 N1 C9 -88.6(8) . .
O6 Cu1 O8 C20 -78.4(5) . .
O3 Cu2 O7 Gd1 -171.47(12) . .
O3 Cu2 O7 Cu3 79.57(17) . .
O3 Cu2 O4 Gd1 -101.6(5) . .
O3 Cu2 O4 C18 109.5(5) . .
O3 Cu2 O10 C22 125.5(4) . .
O3 Cu2 N2 C12 -134.3(3) . .
O3 Cu2 N2 C11 -9.3(3) . .
O3 Cu1 O6 Gd1 162.35(12) 3_777 .
O3 Cu1 O6 Cu3 55.70(19) 3_777 .
O3 Cu1 O2 Gd1 117.5(6) 3_777 .
O3 Cu1 O2 C2 -106.1(7) 3_777 .
O3 Cu1 N1 C8 143.1(3) 3_777 .
O3 Cu1 N1 C9 19.3(3) 3_777 .
O3 Cu1 O8 C20 -175.6(5) 3_777 .
O3 C10 C11 N2 -52.8(5) . .
O2 Gd1 Cu2 O7 76.9(2) . .
O2 Gd1 Cu2 O3 89.5(2) . .
O2 Gd1 Cu2 O4 -69.42(19) . .
O2 Gd1 Cu2 O10 -178.33(17) . .
O2 Gd1 Cu2 N2 -97.0(2) . .
O2 Gd1 Cu3 Gd1 -3(100) . 3_777
O2 Gd1 Cu3 O7 -19.53(16) . 3_777
O2 Gd1 Cu3 O7 160.47(16) . .
O2 Gd1 Cu3 O6 -29.16(16) . .
O2 Gd1 Cu3 O6 150.84(16) . 3_777
O2 Gd1 Cu1 O6 -137.04(18) . .
O2 Gd1 Cu1 O3 -164.80(19) . 3_777
O2 Gd1 Cu1 N1 28.46(19) . .
O2 Gd1 Cu1 O8 125.35(18) . .
O2 Gd1 O7 Cu2 -138.49(12) . .
O2 Gd1 O7 Cu3 -25.1(2) . .
O2 Gd1 O6 Cu3 148.35(17) . .
O2 Gd1 O6 Cu1 26.00(11) . .
O2 Gd1 O1 C1 175.4(4) . .
O2 Gd1 O1 C3 -14.4(3) . .
O2 Gd1 O4 Cu2 142.05(12) . .
O2 Gd1 O4 C18 -69.4(3) . .
O2 Gd1 O9 C20 -74.5(4) . .
O2 Gd1 O5 C17 145.9(3) . .
O2 Gd1 O5 C19 -37.1(4) . .
O2 Gd1 O11 C22 -167.9(4) . .
O2 Cu1 O6 Gd1 -28.75(12) . .
O2 Cu1 O6 Cu3 -135.39(19) . .
O2 Cu1 N1 C8 -25.9(3) . .
O2 Cu1 N1 C9 -149.8(3) . .
O2 Cu1 O8 C20 3.0(5) . .
O2 C2 C3 O1 -0.9(6) . .
O2 C2 C3 C4 -179.9(4) . .
O2 C2 C7 C8 0.1(7) . .
O2 C2 C7 C6 -179.6(4) . .
O1 Gd1 Cu2 O7 -121.76(19) . .
O1 Gd1 Cu2 O3 -109.16(18) . .
O1 Gd1 Cu2 O4 91.94(18) . .
O1 Gd1 Cu2 O10 -16.97(16) . .
O1 Gd1 Cu2 N2 64.3(2) . .
O1 Gd1 Cu3 Gd1 -49(100) . 3_777
O1 Gd1 Cu3 O7 -65.9(2) . 3_777
O1 Gd1 Cu3 O7 114.1(2) . .
O1 Gd1 Cu3 O6 104.4(2) . 3_777
O1 Gd1 Cu3 O6 -75.6(2) . .
O1 Gd1 Cu1 O6 -163.42(15) . .
O1 Gd1 Cu1 O3 168.82(16) . 3_777
O1 Gd1 Cu1 O2 -26.38(14) . .
O1 Gd1 Cu1 N1 2.08(17) . .
O1 Gd1 Cu1 O8 98.97(15) . .
O1 Gd1 O7 Cu2 115.90(19) . .
O1 Gd1 O7 Cu3 -130.74(17) . .
O1 Gd1 O6 Cu3 144.80(12) . .
O1 Gd1 O6 Cu1 22.4(2) . .
O1 Gd1 O2 Cu1 151.01(15) . .
O1 Gd1 O2 C2 14.5(3) . .
O1 Gd1 O4 Cu2 -129.17(12) . .
O1 Gd1 O4 C18 19.4(4) . .
O1 Gd1 O9 C20 -141.1(4) . .
O1 Gd1 O5 C17 -148.0(3) . .
O1 Gd1 O5 C19 29.0(4) . .
O1 Gd1 O11 C22 -176.8(5) . .
O1 C3 C4 C5 -179.1(4) . .
O4 Gd1 Cu2 O7 146.30(19) . .
O4 Gd1 Cu2 O3 158.90(18) . .
O4 Gd1 Cu2 O10 -108.91(16) . .
O4 Gd1 Cu2 N2 -27.6(2) . .
O4 Gd1 Cu3 Gd1 123(100) . 3_777
O4 Gd1 Cu3 O7 105.99(16) . 3_777
O4 Gd1 Cu3 O7 -74.01(16) . .
O4 Gd1 Cu3 O6 96.36(16) . .
O4 Gd1 Cu3 O6 -83.64(16) . 3_777
O4 Gd1 Cu1 O6 -18.20(15) . .
O4 Gd1 Cu1 O3 -45.96(16) . 3_777
O4 Gd1 Cu1 O2 118.84(14) . .
O4 Gd1 Cu1 N1 147.30(17) . .
O4 Gd1 Cu1 O8 -115.81(16) . .
O4 Gd1 O7 Cu2 -20.25(11) . .
O4 Gd1 O7 Cu3 93.12(15) . .
O4 Gd1 O6 Cu3 -74.55(13) . .
O4 Gd1 O6 Cu1 163.10(14) . .
O4 Gd1 O2 Cu1 -81.85(15) . .
O4 Gd1 O2 C2 141.7(3) . .
O4 Gd1 O1 C1 58.2(4) . .
O4 Gd1 O1 C3 -131.5(3) . .
O4 Gd1 O9 C20 64.0(5) . .
O4 Gd1 O5 C17 9.7(3) . .
O4 Gd1 O5 C19 -173.3(4) . .
O4 Gd1 O11 C22 46.0(5) . .
O4 Cu2 O7 Gd1 22.72(12) . .
O4 Cu2 O7 Cu3 -86.24(17) . .
O4 Cu2 O3 Cu1 10.0(6) . 3_777
O4 Cu2 O3 C10 -117.8(5) . .
O4 Cu2 O10 C22 -52.5(4) . .
O4 Cu2 N2 C12 31.4(3) . .
O4 Cu2 N2 C11 156.4(3) . .
O9 Gd1 Cu2 O7 -23.76(16) . .
O9 Gd1 Cu2 O3 -11.16(16) . .
O9 Gd1 Cu2 O4 -170.06(15) . .
O9 Gd1 Cu2 O10 81.03(13) . .
O9 Gd1 Cu2 N2 162.33(18) . .
O9 Gd1 Cu3 Gd1 -80(100) . 3_777
O9 Gd1 Cu3 O7 -97.07(17) . 3_777
O9 Gd1 Cu3 O7 82.93(17) . .
O9 Gd1 Cu3 O6 -106.69(16) . .
O9 Gd1 Cu3 O6 73.31(16) . 3_777
O9 Gd1 Cu1 O6 121.96(16) . .
O9 Gd1 Cu1 O3 94.21(16) . 3_777
O9 Gd1 Cu1 O2 -101.00(15) . .
O9 Gd1 Cu1 N1 -72.53(18) . .
O9 Gd1 Cu1 O8 24.35(16) . .
O9 Gd1 O7 Cu2 156.99(15) . .
O9 Gd1 O7 Cu3 -89.65(15) . .
O9 Gd1 O6 Cu3 70.03(14) . .
O9 Gd1 O6 Cu1 -52.32(13) . .
O9 Gd1 O2 Cu1 68.71(13) . .
O9 Gd1 O2 C2 -67.8(3) . .
O9 Gd1 O1 C1 -101.2(4) . .
O9 Gd1 O1 C3 69.0(3) . .
O9 Gd1 O4 Cu2 15.8(2) . .
O9 Gd1 O4 C18 164.4(3) . .
O9 Gd1 O5 C17 -164.2(3) . .
O9 Gd1 O5 C19 12.8(5) . .
O9 Gd1 O11 C22 -98.0(5) . .
O9 C20 O8 Cu1 19.2(8) . .
O10 Cu2 O7 Gd1 -73.35(13) . .
O10 Cu2 O7 Cu3 177.69(16) . .
O10 Cu2 O3 Cu1 -161.93(16) . 3_777
O10 Cu2 O3 C10 70.3(3) . .
O10 Cu2 O4 Gd1 70.29(13) . .
O10 Cu2 O4 C18 -78.5(3) . .
O10 Cu2 N2 C12 127.9(3) . .
O10 Cu2 N2 C11 -107.1(3) . .
O10 C22 O11 Gd1 -27.4(7) . .
O5 Gd1 Cu2 O7 164.53(15) . .
O5 Gd1 Cu2 O3 177.13(15) . .
O5 Gd1 Cu2 O4 18.23(15) . .
O5 Gd1 Cu2 O10 -90.68(12) . .
O5 Gd1 Cu2 N2 -9.38(17) . .
O5 Gd1 Cu3 Gd1 84(100) . 3_777
O5 Gd1 Cu3 O7 67.55(17) . 3_777
O5 Gd1 Cu3 O7 -112.45(17) . .
O5 Gd1 Cu3 O6 -122.07(17) . 3_777
O5 Gd1 Cu3 O6 57.93(17) . .
O5 Gd1 Cu1 O6 -86.07(15) . .
O5 Gd1 Cu1 O3 -113.83(16) . 3_777
O5 Gd1 Cu1 O2 50.97(14) . .
O5 Gd1 Cu1 N1 79.43(17) . .
O5 Gd1 Cu1 O8 176.32(15) . .
O5 Gd1 O7 Cu2 -20.16(19) . .
O5 Gd1 O7 Cu3 93.21(17) . .
O5 Gd1 O6 Cu3 -134.02(13) . .
O5 Gd1 O6 Cu1 103.63(13) . .
O5 Gd1 O2 Cu1 -131.76(12) . .
O5 Gd1 O2 C2 91.8(3) . .
O5 Gd1 O1 C1 86.1(4) . .
O5 Gd1 O1 C3 -103.7(3) . .
O5 Gd1 O4 Cu2 -159.62(16) . .
O5 Gd1 O4 C18 -11.1(3) . .
O5 Gd1 O9 C20 -125.2(4) . .
O5 Gd1 O11 C22 108.7(5) . .
O5 C17 C18 O4 -1.2(6) . .
O5 C17 C18 C13 -179.8(4) . .
O5 C17 C16 C15 179.6(4) . .
N1 Cu1 O6 Gd1 -90.8(8) . .
N1 Cu1 O6 Cu3 162.6(7) . .
N1 Cu1 O2 Gd1 -159.73(13) . .
N1 Cu1 O2 C2 -23.4(3) . .
N1 Cu1 O8 C20 99.1(5) . .
N1 C8 C7 C2 -55.5(6) . .
N1 C8 C7 C6 124.3(5) . .
N2 Cu2 O7 Gd1 70.9(19) . .
N2 Cu2 O7 Cu3 -38(2) . .
N2 Cu2 O3 Cu1 108.44(19) . 3_777
N2 Cu2 O3 C10 -19.3(3) . .
N2 Cu2 O4 Gd1 160.70(14) . .
N2 Cu2 O4 C18 11.9(3) . .
N2 Cu2 O10 C22 -146.7(4) . .
N2 C12 C13 C18 51.4(6) . .
N2 C12 C13 C14 -132.3(4) . .
C12 N2 C11 C10 159.2(4) . .
C12 C13 C18 O4 -2.0(7) . .
C12 C13 C18 C17 176.5(4) . .
C12 C13 C14 C15 -175.2(4) . .
C2 C3 C4 C5 -0.2(7) . .
C21 C20 O8 Cu1 -157.4(4) . .
O8 Cu1 O6 Gd1 75.54(14) . .
O8 Cu1 O6 Cu3 -31.10(19) . .
O8 Cu1 O2 Gd1 -54.92(17) . .
O8 Cu1 O2 C2 81.4(3) . .
O8 Cu1 N1 C8 -130.7(3) . .
O8 Cu1 N1 C9 105.5(3) . .
C18 C17 O5 Gd1 -8.2(5) . .
C18 C17 O5 C19 174.5(4) . .
C18 C17 C16 C15 1.5(7) . .
C18 C13 C14 C15 1.1(7) . .
O11 Gd1 Cu2 O7 -104.33(16) . .
O11 Gd1 Cu2 O3 -91.73(16) . .
O11 Gd1 Cu2 O4 109.37(16) . .
O11 Gd1 Cu2 O10 0.46(12) . .
O11 Gd1 Cu2 N2 81.75(18) . .
O11 Gd1 Cu3 Gd1 -163(100) . 3_777
O11 Gd1 Cu3 O7 -179.64(17) . 3_777
O11 Gd1 Cu3 O7 0.36(17) . .
O11 Gd1 Cu3 O6 -9.26(17) . 3_777
O11 Gd1 Cu3 O6 170.74(17) . .
O11 Gd1 Cu1 O6 121.1(2) . .
O11 Gd1 Cu1 O3 93.3(2) . 3_777
O11 Gd1 Cu1 O2 -101.9(2) . .
O11 Gd1 Cu1 N1 -73.4(3) . .
O11 Gd1 Cu1 O8 23.5(2) . .
O11 Gd1 O7 Cu2 66.97(13) . .
O11 Gd1 O7 Cu3 -179.67(16) . .
O11 Gd1 O6 Cu3 -16.6(3) . .
O11 Gd1 O6 Cu1 -138.96(18) . .
O11 Gd1 O2 Cu1 141.45(15) . .
O11 Gd1 O2 C2 5.0(4) . .
O11 Gd1 O1 C1 -10.6(4) . .
O11 Gd1 O1 C3 159.6(3) . .
O11 Gd1 O4 Cu2 -63.00(13) . .
O11 Gd1 O4 C18 85.6(3) . .
O11 Gd1 O9 C20 141.5(4) . .
O11 Gd1 O5 C17 -72.0(3) . .
O11 Gd1 O5 C19 105.0(4) . .
C3 C2 C7 C8 -179.8(4) . .
C3 C2 C7 C6 0.5(7) . .
C14 C15 C16 C17 -0.2(7) . .
C14 C13 C18 O4 -178.4(4) . .
C14 C13 C18 C17 0.2(6) . .
C8 N1 C9 C10 -167.5(4) . 3_777
C11 N2 C12 C13 175.8(4) . .
C5 C6 C7 C2 -0.7(8) . .
C5 C6 C7 C8 179.5(5) . .
C9 C10 C11 N2 -173.3(4) 3_777 .
C9 N1 C8 C7 -175.9(4) . .
C6 C5 C4 C3 -0.1(8) . .
C7 C2 C3 O1 179.0(4) . .
C7 C2 C3 C4 0.0(7) . .
C16 C17 O5 Gd1 173.6(3) . .
C16 C17 O5 C19 -3.7(6) . .
C16 C17 C18 O4 177.1(4) . .
C16 C17 C18 C13 -1.5(7) . .
C16 C15 C14 C13 -1.1(7) . .
C4 C5 C6 C7 0.5(8) . .
C23 C22 O11 Gd1 152.5(4) . .
